data_4003904
loop_
_publ_author_name
'Restle, Tassilo M. F.'
'Sedlmeier, Christian'
'Kirchhain, Holger'
'Klein, Wilhelm'
'Raudaschl-Sieber, Gabriele'
'van W\"ullen, Leo'
'F\"assler, Thomas F.'

_publ_section_title
;
 Fast Lithium-Ion Conduction in Phosphide Li9GaP4
;
_journal_issue 8
_journal_name_full 'Chemistry of Materials'
_journal_page_first 2957
_journal_page_last 2966
_journal_paper_doi 10.1021/acs.chemmater.1c00504
_journal_volume 33
_journal_year 2021
_chemical_formula_moiety 'Ga P4, 8.8(Li)'
_chemical_formula_sum 'Ga Li8.8 P4'
_chemical_formula_weight 254.69
_chemical_name_systematic 'nonalithium gallium tetraphosphide'
_space_group_crystal_system cubic
_space_group_IT_number 218
_space_group_name_Hall 'P -4n 2 3'
_space_group_name_H-M_alt 'P -4 3 n'
_atom_sites_solution_primary direct
_atom_sites_solution_secondary difmap
_audit_creation_method SHELXL-2014/7
_cell_angle_alpha 90
_cell_angle_beta 90
_cell_angle_gamma 90
_cell_formula_units_Z 8
_cell_length_a 11.8624(6)
_cell_length_b 11.8624(6)
_cell_length_c 11.8624(6)
_cell_measurement_reflns_used 40093
_cell_measurement_temperature 95(2)
_cell_measurement_theta_max 51.95
_cell_measurement_theta_min 3.43
_cell_volume 1669.24(15)
_computing_cell_refinement 'STOE X-AREA 1.76'
_computing_data_collection 'STOE X-AREA 1.76'
_computing_data_reduction 'STOE X-AREA 1.76'
_computing_molecular_graphics 'DIAMOND 3.2k'
_computing_structure_refinement SHELXL-2014/7
_computing_structure_solution SHELXS-86
_diffrn_ambient_temperature 95(2)
_diffrn_detector Pilatus300K
_diffrn_detector_area_resol_mean 5.81
_diffrn_measured_fraction_theta_full 0.997
_diffrn_measured_fraction_theta_max 0.976
_diffrn_measurement_device_type 'STOE StadiVari'
_diffrn_measurement_method '\w scans'
_diffrn_radiation_collimation '0.6 mm diameter'
_diffrn_radiation_monochromator 'Graded multilayer mirror'
_diffrn_radiation_type MoK\a
_diffrn_radiation_wavelength 0.71073
_diffrn_reflns_av_R_equivalents 0.0482
_diffrn_reflns_av_unetI/netI 0.0218
_diffrn_reflns_Laue_measured_fraction_full 0.997
_diffrn_reflns_Laue_measured_fraction_max 0.976
_diffrn_reflns_limit_h_max 26
_diffrn_reflns_limit_h_min -22
_diffrn_reflns_limit_k_max 26
_diffrn_reflns_limit_k_min -23
_diffrn_reflns_limit_l_max 25
_diffrn_reflns_limit_l_min -20
_diffrn_reflns_number 50213
_diffrn_reflns_point_group_measured_fraction_full 0.998
_diffrn_reflns_point_group_measured_fraction_max 0.976
_diffrn_reflns_theta_full 25.242
_diffrn_reflns_theta_max 52.322
_diffrn_reflns_theta_min 3.435
_diffrn_source 'Genix 3D HF Mo'
_diffrn_source_current 1.000
_diffrn_source_power 0.050
_diffrn_source_voltage 50
_exptl_absorpt_coefficient_mu 3.959
_exptl_absorpt_correction_T_max 1
_exptl_absorpt_correction_T_min 0.623
_exptl_absorpt_correction_type empirical
_exptl_absorpt_process_details 'STOE X-AREA 1.76'
_exptl_crystal_colour dark-red
_exptl_crystal_density_diffrn 2.027
_exptl_crystal_description plate
_exptl_crystal_F_000 939
_exptl_crystal_size_max 0.2
_exptl_crystal_size_mid 0.11
_exptl_crystal_size_min 0.01
_refine_diff_density_max 0.696
_refine_diff_density_min -0.518
_refine_diff_density_rms 0.101
_refine_ls_abs_structure_details
;
 Refined as an inversion twin.
;
_refine_ls_abs_structure_Flack 0.319(13)
_refine_ls_extinction_method none
_refine_ls_goodness_of_fit_ref 1.142
_refine_ls_hydrogen_treatment undef
_refine_ls_matrix_type full
_refine_ls_number_parameters 65
_refine_ls_number_reflns 3146
_refine_ls_number_restraints 6
_refine_ls_restrained_S_all 1.149
_refine_ls_R_factor_all 0.0600
_refine_ls_R_factor_gt 0.0256
_refine_ls_shift/su_max 0.000
_refine_ls_shift/su_mean 0.000
_refine_ls_structure_factor_coef Fsqd
_refine_ls_weighting_details 'w=1/[\s^2^(Fo^2^)+(0.0196P)^2^+0.4497P] where P=(Fo^2^+2Fc^2^)/3'
_refine_ls_weighting_scheme calc
_refine_ls_wR_factor_gt 0.0464
_refine_ls_wR_factor_ref 0.0563
_reflns_Friedel_coverage 0.838
_reflns_Friedel_fraction_full 1.000
_reflns_Friedel_fraction_max 0.976
_reflns_number_gt 2034
_reflns_number_total 3146
_reflns_threshold_expression 'I > 2\s(I)'
_cod_data_source_file Li9GaP4_95K.cif
_cod_data_source_block TR-350-2_95K
_cod_depositor_comments 'Adding full bibliography for 4003902--4003907.cif.'
_cod_original_cell_volume 1669.2(3)
_cod_original_formula_sum 'Ga Li8.80 P4'
_cod_database_code 4003904
_shelx_shelxl_version_number 2014/7
_shelx_space_group_comment
;
The symmetry employed for this shelxl refinement is uniquely defined
by the following loop, which should always be used as a source of
symmetry information in preference to the above space-group names.
They are only intended as comments.
;

loop_
_space_group_symop_operation_xyz
'x, y, z'
'-x, -y, z'
'-x, y, -z'
'x, -y, -z'
'z, x, y'
'z, -x, -y'
'-z, -x, y'
'-z, x, -y'
'y, z, x'
'-y, z, -x'
'y, -z, -x'
'-y, -z, x'
'y+1/2, x+1/2, z+1/2'
'-y+1/2, -x+1/2, z+1/2'
'y+1/2, -x+1/2, -z+1/2'
'-y+1/2, x+1/2, -z+1/2'
'x+1/2, z+1/2, y+1/2'
'-x+1/2, z+1/2, -y+1/2'
'-x+1/2, -z+1/2, y+1/2'
'x+1/2, -z+1/2, -y+1/2'
'z+1/2, y+1/2, x+1/2'
'z+1/2, -y+1/2, -x+1/2'
'-z+1/2, y+1/2, -x+1/2'
'-z+1/2, -y+1/2, x+1/2'

loop_
_atom_site_label
_atom_site_type_symbol
_atom_site_fract_x
_atom_site_fract_y
_atom_site_fract_z
_atom_site_U_iso_or_equiv
_atom_site_adp_type
_atom_site_occupancy
_atom_site_site_symmetry_order
_atom_site_calc_flag
_atom_site_refinement_flags_posn
_atom_site_refinement_flags_adp
_atom_site_refinement_flags_occupancy
_atom_site_disorder_assembly
_atom_site_disorder_group
Ga1 Ga 0.0000 0.0000 0.0000 0.00648(15) Uani 1 12 d S T P . .
Ga2 Ga 0.5000 0.2500 0.0000 0.00512(7) Uani 1 4 d S T P . .
P1 P 0.11884(6) 0.11884(6) 0.11884(6) 0.0059(2) Uani 1 3 d S T P . .
P2 P 0.37612(3) 0.36764(4) 0.11741(5) 0.00641(10) Uani 1 1 d . . . . .
Li1 Li 0.5000 0.5000 0.0000 0.014(3) Uani 1 4 d S TU P . .
Li2 Li 0.2500 0.5000 0.0000 0.011(3) Uani 0.71(4) 4 d S T P . .
Li3 Li 0.2480(9) 0.2480(9) 0.2480(9) 0.008(3) Uani 0.61(3) 3 d S T P . .
Li4 Li 0.2543(7) 0.0000 0.0000 0.0181(17) Uani 1 2 d S T P . .
Li5 Li 0.4968(9) 0.2609(6) 0.2527(4) 0.0290(18) Uani 1 1 d . . . . .
Li6A Li 0.3369(7) 0.5830(7) 0.0907(7) 0.0159(19) Uani 0.462(19) 1 d . . P . .
Li6B Li 0.3335(11) 0.1558(14) 0.1628(13) 0.011(3) Uani 0.227(15) 1 d . . P . .
Li7 Li 0.3427(17) 0.3427(17) 0.3427(17) 0.037(9) Uani 0.34(4) 3 d S T P . .

loop_
_atom_site_aniso_label
_atom_site_aniso_U_11
_atom_site_aniso_U_22
_atom_site_aniso_U_33
_atom_site_aniso_U_23
_atom_site_aniso_U_13
_atom_site_aniso_U_12
Ga1 0.00648(15) 0.00648(15) 0.00648(15) 0.000 0.000 0.000
Ga2 0.00553(9) 0.00430(14) 0.00553(9) 0.000 0.000 0.000
P1 0.0059(2) 0.0059(2) 0.0059(2) 0.00024(12) 0.00024(12) 0.00024(12)
P2 0.0059(2) 0.00611(14) 0.0072(3) -0.00133(15) 0.00063(14) -0.00002(16)
Li1 0.026(4) 0.003(3) 0.014(3) 0.000 0.000 0.000
Li2 0.006(5) 0.013(4) 0.013(4) 0.000 0.000 0.000
Li3 0.008(3) 0.008(3) 0.008(3) 0.0013(18) 0.0013(18) 0.0013(18)
Li4 0.021(4) 0.014(3) 0.019(3) -0.003(3) 0.000 0.000
Li5 0.040(4) 0.037(3) 0.010(2) -0.0042(19) -0.008(3) 0.007(4)
Li6A 0.017(4) 0.016(4) 0.014(4) 0.000(3) 0.001(3) 0.004(3)
Li6B 0.010(5) 0.012(7) 0.011(6) 0.002(4) 0.000(4) -0.008(5)
Li7 0.037(9) 0.037(9) 0.037(9) 0.016(8) 0.016(8) 0.016(8)

loop_
_atom_type_symbol
_atom_type_description
_atom_type_scat_dispersion_real
_atom_type_scat_dispersion_imag
_atom_type_scat_source
Li Li -0.0003 0.0001 'International Tables Vol C Tables 4.2.6.8 and 6.1.1.4'
Ga Ga 0.2307 1.6083 'International Tables Vol C Tables 4.2.6.8 and 6.1.1.4'
P P 0.1023 0.0942 'International Tables Vol C Tables 4.2.6.8 and 6.1.1.4'

loop_
_geom_angle_atom_site_label_1
_geom_angle_atom_site_label_2
_geom_angle_atom_site_label_3
_geom_angle
_geom_angle_site_symmetry_1
_geom_angle_site_symmetry_3
_geom_angle_publ_flag
P1 Ga1 P1 109.5 4 3 ?
P1 Ga1 P1 109.5 4 2 ?
P1 Ga1 P1 109.5 3 2 ?
P1 Ga1 P1 109.5 4 . ?
P1 Ga1 P1 109.5 3 . ?
P1 Ga1 P1 109.5 2 . ?
P1 Ga1 Li4 54.7 4 10 ?
P1 Ga1 Li4 54.7 3 10 ?
P1 Ga1 Li4 125.3 2 10 ?
P1 Ga1 Li4 125.3 . 10 ?
P1 Ga1 Li4 125.3 4 9 ?
P1 Ga1 Li4 125.3 3 9 ?
P1 Ga1 Li4 54.7 2 9 ?
P1 Ga1 Li4 54.7 . 9 ?
Li4 Ga1 Li4 180.0 10 9 ?
P1 Ga1 Li4 125.3 4 2 ?
P1 Ga1 Li4 54.7 3 2 ?
P1 Ga1 Li4 54.7 2 2 ?
P1 Ga1 Li4 125.3 . 2 ?
Li4 Ga1 Li4 90.0 10 2 ?
Li4 Ga1 Li4 90.0 9 2 ?
P1 Ga1 Li4 125.3 4 5 ?
P1 Ga1 Li4 54.7 3 5 ?
P1 Ga1 Li4 125.3 2 5 ?
P1 Ga1 Li4 54.7 . 5 ?
Li4 Ga1 Li4 90.0 10 5 ?
Li4 Ga1 Li4 90.0 9 5 ?
Li4 Ga1 Li4 90.0 2 5 ?
P1 Ga1 Li4 54.7 4 6 ?
P1 Ga1 Li4 125.3 3 6 ?
P1 Ga1 Li4 54.7 2 6 ?
P1 Ga1 Li4 125.3 . 6 ?
Li4 Ga1 Li4 90.0 10 6 ?
Li4 Ga1 Li4 90.0 9 6 ?
Li4 Ga1 Li4 90.0 2 6 ?
Li4 Ga1 Li4 180.0 5 6 ?
P1 Ga1 Li4 54.7 4 . ?
P1 Ga1 Li4 125.3 3 . ?
P1 Ga1 Li4 125.3 2 . ?
P1 Ga1 Li4 54.7 . . ?
Li4 Ga1 Li4 90.0 10 . ?
Li4 Ga1 Li4 90.0 9 . ?
Li4 Ga1 Li4 180.0 2 . ?
Li4 Ga1 Li4 90.0 5 . ?
Li4 Ga1 Li4 90.0 6 . ?
P1 Ga1 Li7 70.5 4 13_444 ?
P1 Ga1 Li7 70.5 3 13_444 ?
P1 Ga1 Li7 70.5 2 13_444 ?
P1 Ga1 Li7 180.0(9) . 13_444 ?
Li4 Ga1 Li7 54.7 10 13_444 ?
Li4 Ga1 Li7 125.264(1) 9 13_444 ?
Li4 Ga1 Li7 54.7 2 13_444 ?
Li4 Ga1 Li7 125.3 5 13_444 ?
Li4 Ga1 Li7 54.7 6 13_444 ?
Li4 Ga1 Li7 125.264(1) . 13_444 ?
P1 Ga1 Li7 70.5 4 16_545 ?
P1 Ga1 Li7 180.0(9) 3 16_545 ?
P1 Ga1 Li7 70.5 2 16_545 ?
P1 Ga1 Li7 70.5 . 16_545 ?
Li4 Ga1 Li7 125.3 10 16_545 ?
Li4 Ga1 Li7 54.7 9 16_545 ?
Li4 Ga1 Li7 125.3 2 16_545 ?
Li4 Ga1 Li7 125.3 5 16_545 ?
Li4 Ga1 Li7 54.7 6 16_545 ?
Li4 Ga1 Li7 54.7 . 16_545 ?
Li7 Ga1 Li7 109.5 13_444 16_545 ?
P2 Ga2 P2 108.788(10) . 24_554 ?
P2 Ga2 P2 108.788(10) . 22 ?
P2 Ga2 P2 110.85(2) 24_554 22 ?
P2 Ga2 P2 110.85(2) . 3_655 ?
P2 Ga2 P2 108.788(10) 24_554 3_655 ?
P2 Ga2 P2 108.788(10) 22 3_655 ?
P2 Ga2 Li1 124.577(11) . 21_544 ?
P2 Ga2 Li1 55.423(11) 24_554 21_544 ?
P2 Ga2 Li1 55.423(11) 22 21_544 ?
P2 Ga2 Li1 124.577(11) 3_655 21_544 ?
P2 Ga2 Li1 55.423(11) . . ?
P2 Ga2 Li1 124.577(11) 24_554 . ?
P2 Ga2 Li1 124.577(11) 22 . ?
P2 Ga2 Li1 55.423(11) 3_655 . ?
Li1 Ga2 Li1 180.0 21_544 . ?
P2 Ga2 Li6A 78.79(16) . 2_665 ?
P2 Ga2 Li6A 164.53(16) 24_554 2_665 ?
P2 Ga2 Li6A 78.06(16) 22 2_665 ?
P2 Ga2 Li6A 55.77(16) 3_655 2_665 ?
Li1 Ga2 Li6A 131.83(16) 21_544 2_665 ?
Li1 Ga2 Li6A 48.17(16) . 2_665 ?
P2 Ga2 Li6A 164.53(16) . 21_544 ?
P2 Ga2 Li6A 55.77(16) 24_554 21_544 ?
P2 Ga2 Li6A 78.79(16) 22 21_544 ?
P2 Ga2 Li6A 78.06(16) 3_655 21_544 ?
Li1 Ga2 Li6A 48.17(16) 21_544 21_544 ?
Li1 Ga2 Li6A 131.83(16) . 21_544 ?
Li6A Ga2 Li6A 116.41(18) 2_665 21_544 ?
P2 Ga2 Li6A 78.06(16) . 23_545 ?
P2 Ga2 Li6A 78.79(16) 24_554 23_545 ?
P2 Ga2 Li6A 55.77(16) 22 23_545 ?
P2 Ga2 Li6A 164.53(16) 3_655 23_545 ?
Li1 Ga2 Li6A 48.17(16) 21_544 23_545 ?
Li1 Ga2 Li6A 131.83(16) . 23_545 ?
Li6A Ga2 Li6A 116.41(18) 2_665 23_545 ?
Li6A Ga2 Li6A 96.3(3) 21_544 23_545 ?
P2 Ga2 Li6A 55.77(16) . 4_565 ?
P2 Ga2 Li6A 78.06(16) 24_554 4_565 ?
P2 Ga2 Li6A 164.53(16) 22 4_565 ?
P2 Ga2 Li6A 78.79(16) 3_655 4_565 ?
Li1 Ga2 Li6A 131.83(16) 21_544 4_565 ?
Li1 Ga2 Li6A 48.17(16) . 4_565 ?
Li6A Ga2 Li6A 96.3(3) 2_665 4_565 ?
Li6A Ga2 Li6A 116.41(18) 21_544 4_565 ?
Li6A Ga2 Li6A 116.41(18) 23_545 4_565 ?
P2 Ga2 Li6B 78.4(3) . 22 ?
P2 Ga2 Li6B 167.4(3) 24_554 22 ?
P2 Ga2 Li6B 56.6(3) 22 22 ?
P2 Ga2 Li6B 77.0(3) 3_655 22 ?
Li1 Ga2 Li6B 112.0(3) 21_544 22 ?
Li1 Ga2 Li6B 68.0(3) . 22 ?
Li6A Ga2 Li6B 24.2(4) 2_665 22 ?
Li6A Ga2 Li6B 116.6(3) 21_544 22 ?
Li6A Ga2 Li6B 93.1(3) 23_545 22 ?
Li6A Ga2 Li6B 114.3(3) 4_565 22 ?
P2 Ga2 Li6B 77.0(3) . 24_554 ?
P2 Ga2 Li6B 56.6(3) 24_554 24_554 ?
P2 Ga2 Li6B 167.4(3) 22 24_554 ?
P2 Ga2 Li6B 78.4(3) 3_655 24_554 ?
Li1 Ga2 Li6B 112.0(3) 21_544 24_554 ?
Li1 Ga2 Li6B 68.0(3) . 24_554 ?
Li6A Ga2 Li6B 114.3(3) 2_665 24_554 ?
Li6A Ga2 Li6B 93.1(3) 21_544 24_554 ?
Li6A Ga2 Li6B 116.6(3) 23_545 24_554 ?
Li6A Ga2 Li6B 24.2(4) 4_565 24_554 ?
Li6B Ga2 Li6B 135.9(6) 22 24_554 ?
Ga1 P1 Li5 110.0(2) . 20_455 ?
Ga1 P1 Li5 110.0(2) . 24_554 ?
Li5 P1 Li5 109.0(2) 20_455 24_554 ?
Ga1 P1 Li5 110.0(2) . 16_545 ?
Li5 P1 Li5 109.0(2) 20_455 16_545 ?
Li5 P1 Li5 109.0(2) 24_554 16_545 ?
Ga1 P1 Li4 74.13(14) . 9 ?
Li5 P1 Li4 70.38(15) 20_455 9 ?
Li5 P1 Li4 175.6(3) 24_554 9 ?
Li5 P1 Li4 67.59(16) 16_545 9 ?
Ga1 P1 Li4 74.13(14) . 5 ?
Li5 P1 Li4 67.59(16) 20_455 5 ?
Li5 P1 Li4 70.38(15) 24_554 5 ?
Li5 P1 Li4 175.6(3) 16_545 5 ?
Li4 P1 Li4 112.82(12) 9 5 ?
Ga1 P1 Li4 74.14(14) . . ?
Li5 P1 Li4 175.6(3) 20_455 . ?
Li5 P1 Li4 67.59(16) 24_554 . ?
Li5 P1 Li4 70.38(15) 16_545 . ?
Li4 P1 Li4 112.82(12) 9 . ?
Li4 P1 Li4 112.82(12) 5 . ?
Ga1 P1 Li6B 140.2(3) . 9 ?
Li5 P1 Li6B 55.5(4) 20_455 9 ?
Li5 P1 Li6B 109.9(4) 24_554 9 ?
Li5 P1 Li6B 55.9(4) 16_545 9 ?
Li4 P1 Li6B 66.1(3) 9 9 ?
Li4 P1 Li6B 120.0(4) 5 9 ?
Li4 P1 Li6B 122.4(4) . 9 ?
Ga1 P1 Li6B 140.2(3) . 5 ?
Li5 P1 Li6B 55.9(4) 20_455 5 ?
Li5 P1 Li6B 55.5(4) 24_554 5 ?
Li5 P1 Li6B 109.9(4) 16_545 5 ?
Li4 P1 Li6B 122.4(4) 9 5 ?
Li4 P1 Li6B 66.1(3) 5 5 ?
Li4 P1 Li6B 120.0(4) . 5 ?
Li6B P1 Li6B 67.4(5) 9 5 ?
Ga1 P1 Li6B 140.2(3) . . ?
Li5 P1 Li6B 109.9(4) 20_455 . ?
Li5 P1 Li6B 55.9(4) 24_554 . ?
Li5 P1 Li6B 55.5(4) 16_545 . ?
Li4 P1 Li6B 120.0(4) 9 . ?
Li4 P1 Li6B 122.4(4) 5 . ?
Li4 P1 Li6B 66.0(3) . . ?
Li6B P1 Li6B 67.4(5) 9 . ?
Li6B P1 Li6B 67.4(5) 5 . ?
Ga1 P1 Li3 180.0(2) . . ?
Li5 P1 Li3 70.0(2) 20_455 . ?
Li5 P1 Li3 70.0(2) 24_554 . ?
Li5 P1 Li3 70.0(2) 16_545 . ?
Li4 P1 Li3 105.87(14) 9 . ?
Li4 P1 Li3 105.87(14) 5 . ?
Li4 P1 Li3 105.86(14) . . ?
Li6B P1 Li3 39.8(3) 9 . ?
Li6B P1 Li3 39.8(3) 5 . ?
Li6B P1 Li3 39.8(3) . . ?
Ga2 P2 Li5 74.55(18) . . ?
Ga2 P2 Li1 72.369(13) . . ?
Li5 P2 Li1 109.4(2) . . ?
Ga2 P2 Li2 112.74(2) . . ?
Li5 P2 Li2 171.69(16) . . ?
Li1 P2 Li2 70.480(14) . . ?
Ga2 P2 Li6A 72.21(19) . 4_565 ?
Li5 P2 Li6A 146.5(3) . 4_565 ?
Li1 P2 Li6A 56.22(18) . 4_565 ?
Li2 P2 Li6A 40.53(19) . 4_565 ?
Ga2 P2 Li5 72.87(12) . 24_554 ?
Li5 P2 Li5 113.26(8) . 24_554 ?
Li1 P2 Li5 113.5(2) . 24_554 ?
Li2 P2 Li5 73.60(15) . 24_554 ?
Li6A P2 Li5 59.9(3) 4_565 24_554 ?
Ga2 P2 Li3 112.2(2) . . ?
Li5 P2 Li3 71.0(4) . . ?
Li1 P2 Li3 175.1(3) . . ?
Li2 P2 Li3 108.43(18) . . ?
Li6A P2 Li3 126.2(4) 4_565 . ?
Li5 P2 Li3 70.3(6) 24_554 . ?
Ga2 P2 Li6B 126.3(3) . 5 ?
Li5 P2 Li6B 111.5(4) . 5 ?
Li1 P2 Li6B 138.4(3) . 5 ?
Li2 P2 Li6B 68.0(3) . 5 ?
Li6A P2 Li6B 91.6(4) 4_565 5 ?
Li5 P2 Li6B 55.4(3) 24_554 5 ?
Li3 P2 Li6B 40.6(4) . 5 ?
Ga2 P2 Li6A 126.7(2) . 19_554 ?
Li5 P2 Li6A 138.8(3) . 19_554 ?
Li1 P2 Li6A 110.77(19) . 19_554 ?
Li2 P2 Li6A 40.30(19) . 19_554 ?
Li6A P2 Li6A 68.4(3) 4_565 19_554 ?
Li5 P2 Li6A 56.9(2) 24_554 19_554 ?
Li3 P2 Li6A 68.2(3) . 19_554 ?
Li6B P2 Li6A 27.7(4) 5 19_554 ?
Ga2 P2 Li6A 126.3(2) . . ?
Li5 P2 Li6A 132.5(2) . . ?
Li1 P2 Li6A 55.78(19) . . ?
Li2 P2 Li6A 40.22(18) . . ?
Li6A P2 Li6A 68.3(3) 4_565 . ?
Li5 P2 Li6A 113.8(2) 24_554 . ?
Li3 P2 Li6A 120.2(2) . . ?
Li6B P2 Li6A 90.0(3) 5 . ?
Li6A P2 Li6A 67.9(3) 19_554 . ?
Ga2 P2 Li6B 71.8(3) . . ?
Li5 P2 Li6B 59.5(4) . . ?
Li1 P2 Li6B 144.1(3) . . ?
Li2 P2 Li6B 125.7(3) . . ?
Li6A P2 Li6B 112.3(4) 4_565 . ?
Li5 P2 Li6B 55.6(4) 24_554 . ?
Li3 P2 Li6B 40.5(4) . . ?
Li6B P2 Li6B 68.1(6) 5 . ?
Li6A P2 Li6B 91.5(3) 19_554 . ?
Li6A P2 Li6B 158.1(4) . . ?
Ga2 P2 Li4 109.39(7) . 22 ?
Li5 P2 Li4 67.1(2) . 22 ?
Li1 P2 Li4 68.21(14) . 22 ?
Li2 P2 Li4 105.84(7) . 22 ?
Li6A P2 Li4 121.2(2) 4_565 22 ?
Li5 P2 Li4 177.63(19) 24_554 22 ?
Li3 P2 Li4 107.9(4) . 22 ?
Li6B P2 Li4 122.3(3) 5 22 ?
Li6A P2 Li4 121.2(2) 19_554 22 ?
Li6A P2 Li4 65.6(2) . 22 ?
Li6B P2 Li4 124.1(3) . 22 ?
Li6A Li1 Li6A 132.0(4) 4_565 2_665 ?
Li6A Li1 Li6A 127.3(4) 4_565 3_655 ?
Li6A Li1 Li6A 74.0(4) 2_665 3_655 ?
Li6A Li1 Li6A 74.0(4) 4_565 . ?
Li6A Li1 Li6A 127.3(4) 2_665 . ?
Li6A Li1 Li6A 132.0(4) 3_655 . ?
Li6A Li1 P2 161.5(2) 4_565 2_665 ?
Li6A Li1 P2 63.2(2) 2_665 2_665 ?
Li6A Li1 P2 62.3(2) 3_655 2_665 ?
Li6A Li1 P2 88.1(2) . 2_665 ?
Li6A Li1 P2 63.2(2) 4_565 4_565 ?
Li6A Li1 P2 161.5(2) 2_665 4_565 ?
Li6A Li1 P2 88.1(2) 3_655 4_565 ?
Li6A Li1 P2 62.3(2) . 4_565 ?
P2 Li1 P2 104.42(2) 2_665 4_565 ?
Li6A Li1 P2 88.1(2) 4_565 3_655 ?
Li6A Li1 P2 62.3(2) 2_665 3_655 ?
Li6A Li1 P2 63.2(2) 3_655 3_655 ?
Li6A Li1 P2 161.5(2) . 3_655 ?
P2 Li1 P2 110.00(2) 2_665 3_655 ?
P2 Li1 P2 114.14(2) 4_565 3_655 ?
Li6A Li1 P2 62.3(2) 4_565 . ?
Li6A Li1 P2 88.1(2) 2_665 . ?
Li6A Li1 P2 161.5(2) 3_655 . ?
Li6A Li1 P2 63.2(2) . . ?
P2 Li1 P2 114.14(2) 2_665 . ?
P2 Li1 P2 110.00(2) 4_565 . ?
P2 Li1 P2 104.42(2) 3_655 . ?
Li6A Li1 Li4 116.4(2) 4_565 22 ?
Li6A Li1 Li4 63.6(2) 2_665 22 ?
Li6A Li1 Li4 116.4(2) 3_655 22 ?
Li6A Li1 Li4 63.6(2) . 22 ?
P2 Li1 Li4 57.069(11) 2_665 22 ?
P2 Li1 Li4 122.931(11) 4_565 22 ?
P2 Li1 Li4 122.931(11) 3_655 22 ?
P2 Li1 Li4 57.070(11) . 22 ?
Li6A Li1 Li4 63.6(2) 4_565 21_554 ?
Li6A Li1 Li4 116.4(2) 2_665 21_554 ?
Li6A Li1 Li4 63.6(2) 3_655 21_554 ?
Li6A Li1 Li4 116.4(2) . 21_554 ?
P2 Li1 Li4 122.931(11) 2_665 21_554 ?
P2 Li1 Li4 57.069(11) 4_565 21_554 ?
P2 Li1 Li4 57.069(11) 3_655 21_554 ?
P2 Li1 Li4 122.930(11) . 21_554 ?
Li4 Li1 Li4 180.0 22 21_554 ?
Li6A Li1 Ga2 66.0(2) 4_565 . ?
Li6A Li1 Ga2 66.0(2) 2_665 . ?
Li6A Li1 Ga2 114.0(2) 3_655 . ?
Li6A Li1 Ga2 114.0(2) . . ?
P2 Li1 Ga2 127.792(11) 2_665 . ?
P2 Li1 Ga2 127.792(11) 4_565 . ?
P2 Li1 Ga2 52.208(11) 3_655 . ?
P2 Li1 Ga2 52.207(11) . . ?
Li4 Li1 Ga2 90.0 22 . ?
Li4 Li1 Ga2 90.0 21_554 . ?
Li6A Li1 Li2 143.0(2) 4_565 2_665 ?
Li6A Li1 Li2 37.0(2) 2_665 2_665 ?
Li6A Li1 Li2 37.0(2) 3_655 2_665 ?
Li6A Li1 Li2 143.0(2) . 2_665 ?
P2 Li1 Li2 55.002(10) 2_665 2_665 ?
P2 Li1 Li2 124.998(10) 4_565 2_665 ?
P2 Li1 Li2 55.002(10) 3_655 2_665 ?
P2 Li1 Li2 124.997(10) . 2_665 ?
Li4 Li1 Li2 90.0 22 2_665 ?
Li4 Li1 Li2 90.0 21_554 2_665 ?
Ga2 Li1 Li2 90.0 . 2_665 ?
Li6A Li2 Li6A 109.5(5) 19_554 18 ?
Li6A Li2 Li6A 109.5(3) 19_554 4_565 ?
Li6A Li2 Li6A 109.5(3) 18 4_565 ?
Li6A Li2 Li6A 109.5(3) 19_554 . ?
Li6A Li2 Li6A 109.5(3) 18 . ?
Li6A Li2 Li6A 109.5(5) 4_565 . ?
Li6A Li2 P2 71.0(3) 19_554 19_554 ?
Li6A Li2 P2 69.8(3) 18 19_554 ?
Li6A Li2 P2 70.7(3) 4_565 19_554 ?
Li6A Li2 P2 179.2(3) . 19_554 ?
Li6A Li2 P2 179.2(3) 19_554 4_565 ?
Li6A Li2 P2 70.7(3) 18 4_565 ?
Li6A Li2 P2 71.0(3) 4_565 4_565 ?
Li6A Li2 P2 69.8(3) . 4_565 ?
P2 Li2 P2 109.690(9) 19_554 4_565 ?
Li6A Li2 P2 69.8(3) 19_554 18 ?
Li6A Li2 P2 71.0(3) 18 18 ?
Li6A Li2 P2 179.2(3) 4_565 18 ?
Li6A Li2 P2 70.7(3) . 18 ?
P2 Li2 P2 109.035(18) 19_554 18 ?
P2 Li2 P2 109.690(9) 4_565 18 ?
Li6A Li2 P2 70.7(3) 19_554 . ?
Li6A Li2 P2 179.2(3) 18 . ?
Li6A Li2 P2 69.8(3) 4_565 . ?
Li6A Li2 P2 71.0(3) . . ?
P2 Li2 P2 109.689(9) 19_554 . ?
P2 Li2 P2 109.035(18) 4_565 . ?
P2 Li2 P2 109.690(9) 18 . ?
Li6A Li2 Li6B 102.4(4) 19_554 23 ?
Li6A Li2 Li6B 101.4(4) 18 23 ?
Li6A Li2 Li6B 123.8(4) 4_565 23 ?
Li6A Li2 Li6B 14.3(4) . 23 ?
P2 Li2 Li6B 165.4(3) 19_554 23 ?
P2 Li2 Li6B 76.8(3) 4_565 23 ?
P2 Li2 Li6B 56.4(3) 18 23 ?
P2 Li2 Li6B 79.2(3) . 23 ?
Li6A Li2 Li6B 101.4(4) 19_554 24_554 ?
Li6A Li2 Li6B 102.4(4) 18 24_554 ?
Li6A Li2 Li6B 14.3(4) 4_565 24_554 ?
Li6A Li2 Li6B 123.8(4) . 24_554 ?
P2 Li2 Li6B 56.4(3) 19_554 24_554 ?
P2 Li2 Li6B 79.2(3) 4_565 24_554 ?
P2 Li2 Li6B 165.4(3) 18 24_554 ?
P2 Li2 Li6B 76.8(3) . 24_554 ?
Li6B Li2 Li6B 138.1(6) 23 24_554 ?
Li6A Li2 Li6B 123.8(4) 19_554 6_565 ?
Li6A Li2 Li6B 14.3(4) 18 6_565 ?
Li6A Li2 Li6B 101.4(4) 4_565 6_565 ?
Li6A Li2 Li6B 102.4(4) . 6_565 ?
P2 Li2 Li6B 76.8(3) 19_554 6_565 ?
P2 Li2 Li6B 56.4(3) 4_565 6_565 ?
P2 Li2 Li6B 79.2(3) 18 6_565 ?
P2 Li2 Li6B 165.4(3) . 6_565 ?
Li6B Li2 Li6B 97.3(2) 23 6_565 ?
Li6B Li2 Li6B 97.3(2) 24_554 6_565 ?
Li6A Li2 Li6B 14.3(4) 19_554 5 ?
Li6A Li2 Li6B 123.8(4) 18 5 ?
Li6A Li2 Li6B 102.4(4) 4_565 5 ?
Li6A Li2 Li6B 101.4(4) . 5 ?
P2 Li2 Li6B 79.2(3) 19_554 5 ?
P2 Li2 Li6B 165.4(3) 4_565 5 ?
P2 Li2 Li6B 76.8(3) 18 5 ?
P2 Li2 Li6B 56.4(3) . 5 ?
Li6B Li2 Li6B 97.3(2) 23 5 ?
Li6B Li2 Li6B 97.3(2) 24_554 5 ?
Li6B Li2 Li6B 138.1(6) 6_565 5 ?
Li6B Li3 Li6B 108.5(7) 5 9 ?
Li6B Li3 Li6B 108.5(7) 5 . ?
Li6B Li3 Li6B 108.5(7) 9 . ?
Li6B Li3 Li7 110.5(7) 5 . ?
Li6B Li3 Li7 110.5(7) 9 . ?
Li6B Li3 Li7 110.5(7) . . ?
Li6B Li3 P2 70.0(5) 5 . ?
Li6B Li3 P2 177.5(10) 9 . ?
Li6B Li3 P2 70.6(5) . . ?
Li7 Li3 P2 72.0(4) . . ?
Li6B Li3 P2 177.5(10) 5 9 ?
Li6B Li3 P2 70.6(5) 9 9 ?
Li6B Li3 P2 70.0(5) . 9 ?
Li7 Li3 P2 72.0(4) . 9 ?
P2 Li3 P2 110.9(4) . 9 ?
Li6B Li3 P2 70.6(5) 5 5 ?
Li6B Li3 P2 70.0(5) 9 5 ?
Li6B Li3 P2 177.5(10) . 5 ?
Li7 Li3 P2 72.0(4) . 5 ?
P2 Li3 P2 110.9(4) . 5 ?
P2 Li3 P2 110.9(4) 9 5 ?
Li6B Li3 P1 69.5(7) 5 . ?
Li6B Li3 P1 69.5(7) 9 . ?
Li6B Li3 P1 69.5(7) . . ?
Li7 Li3 P1 180.0(15) . . ?
P2 Li3 P1 108.0(4) . . ?
P2 Li3 P1 108.0(4) 9 . ?
P2 Li3 P1 108.0(4) 5 . ?
Li6B Li3 Li6A 122.4(7) 5 23_545 ?
Li6B Li3 Li6A 102.5(7) 9 23_545 ?
Li6B Li3 Li6A 14.0(5) . 23_545 ?
Li7 Li3 Li6A 102.0(4) . 23_545 ?
P2 Li3 Li6A 77.08(18) . 23_545 ?
P2 Li3 Li6A 56.11(17) 9 23_545 ?
P2 Li3 Li6A 167.0(4) 5 23_545 ?
P1 Li3 Li6A 78.0(4) . 23_545 ?
Li6B Li3 Li6A 14.0(5) 5 19_554 ?
Li6B Li3 Li6A 122.4(7) 9 19_554 ?
Li6B Li3 Li6A 102.5(7) . 19_554 ?
Li7 Li3 Li6A 102.0(4) . 19_554 ?
P2 Li3 Li6A 56.12(17) . 19_554 ?
P2 Li3 Li6A 167.0(4) 9 19_554 ?
P2 Li3 Li6A 77.08(18) 5 19_554 ?
P1 Li3 Li6A 78.0(4) . 19_554 ?
Li6A Li3 Li6A 115.8(3) 23_545 19_554 ?
Li6B Li3 Li6A 102.5(7) 5 15_455 ?
Li6B Li3 Li6A 14.0(5) 9 15_455 ?
Li6B Li3 Li6A 122.4(7) . 15_455 ?
Li7 Li3 Li6A 102.0(4) . 15_455 ?
P2 Li3 Li6A 167.0(4) . 15_455 ?
P2 Li3 Li6A 77.08(18) 9 15_455 ?
P2 Li3 Li6A 56.11(17) 5 15_455 ?
P1 Li3 Li6A 78.0(4) . 15_455 ?
Li6A Li3 Li6A 115.8(3) 23_545 15_455 ?
Li6A Li3 Li6A 115.8(3) 19_554 15_455 ?
Li6B Li3 Li5 58.7(5) 5 5 ?
Li6B Li3 Li5 122.9(6) 9 5 ?
Li6B Li3 Li5 128.7(6) . 5 ?
Li7 Li3 Li5 51.9(3) . 5 ?
P2 Li3 Li5 58.2(2) . 5 ?
P2 Li3 Li5 123.8(7) 9 5 ?
P2 Li3 Li5 53.0(2) 5 5 ?
P1 Li3 Li5 128.1(3) . 5 ?
Li6A Li3 Li5 132.5(4) 23_545 5 ?
Li6A Li3 Li5 52.1(2) 19_554 5 ?
Li6A Li3 Li5 108.9(3) 15_455 5 ?
P1 Li4 P1 102.3(3) 4 . ?
P1 Li4 P2 112.552(17) 4 24_554 ?
P1 Li4 P2 109.97(2) . 24_554 ?
P1 Li4 P2 109.97(2) 4 23_545 ?
P1 Li4 P2 112.551(17) . 23_545 ?
P2 Li4 P2 109.4(3) 24_554 23_545 ?
P1 Li4 Li6B 160.5(4) 4 . ?
P1 Li4 Li6B 58.3(3) . . ?
P2 Li4 Li6B 78.5(3) 24_554 . ?
P2 Li4 Li6B 79.5(4) 23_545 . ?
P1 Li4 Li6B 58.3(3) 4 4 ?
P1 Li4 Li6B 160.5(4) . 4 ?
P2 Li4 Li6B 79.5(4) 24_554 4 ?
P2 Li4 Li6B 78.5(3) 23_545 4 ?
Li6B Li4 Li6B 141.3(6) . 4 ?
P1 Li4 Li5 55.86(14) 4 23_545 ?
P1 Li4 Li5 121.6(2) . 23_545 ?
P2 Li4 Li5 128.3(2) 24_554 23_545 ?
P2 Li4 Li5 54.10(14) 23_545 23_545 ?
Li6B Li4 Li5 130.7(4) . 23_545 ?
Li6B Li4 Li5 50.7(4) 4 23_545 ?
P1 Li4 Li5 121.6(2) 4 24_554 ?
P1 Li4 Li5 55.86(14) . 24_554 ?
P2 Li4 Li5 54.10(14) 24_554 24_554 ?
P2 Li4 Li5 128.3(2) 23_545 24_554 ?
Li6B Li4 Li5 50.7(4) . 24_554 ?
Li6B Li4 Li5 130.7(4) 4 24_554 ?
Li5 Li4 Li5 176.6(3) 23_545 24_554 ?
P1 Li4 Li6A 166.06(18) 4 23_545 ?
P1 Li4 Li6A 80.83(17) . 23_545 ?
P2 Li4 Li6A 78.4(3) 24_554 23_545 ?
P2 Li4 Li6A 56.9(2) 23_545 23_545 ?
Li6B Li4 Li6A 25.4(4) . 23_545 ?
Li6B Li4 Li6A 118.3(4) 4 23_545 ?
Li5 Li4 Li6A 110.8(3) 23_545 23_545 ?
Li5 Li4 Li6A 71.5(2) 24_554 23_545 ?
P1 Li4 Li6A 80.84(17) 4 24_554 ?
P1 Li4 Li6A 166.06(18) . 24_554 ?
P2 Li4 Li6A 56.9(2) 24_554 24_554 ?
P2 Li4 Li6A 78.4(3) 23_545 24_554 ?
Li6B Li4 Li6A 118.3(4) . 24_554 ?
Li6B Li4 Li6A 25.4(4) 4 24_554 ?
Li5 Li4 Li6A 71.5(2) 23_545 24_554 ?
Li5 Li4 Li6A 110.8(3) 24_554 24_554 ?
Li6A Li4 Li6A 99.5(4) 23_545 24_554 ?
P1 Li4 Li7 75.5(4) 4 16_545 ?
P1 Li4 Li7 75.5(4) . 16_545 ?
P2 Li4 Li7 168.2(6) 24_554 16_545 ?
P2 Li4 Li7 58.9(6) 23_545 16_545 ?
Li6B Li4 Li7 96.5(4) . 16_545 ?
Li6B Li4 Li7 98.7(4) 4 16_545 ?
Li5 Li4 Li7 48.1(3) 23_545 16_545 ?
Li5 Li4 Li7 130.2(3) 24_554 16_545 ?
Li6A Li4 Li7 92.4(4) 23_545 16_545 ?
Li6A Li4 Li7 118.3(4) 24_554 16_545 ?
P1 Li4 Li7 75.5(4) 4 14_554 ?
P1 Li4 Li7 75.5(4) . 14_554 ?
P2 Li4 Li7 58.9(6) 24_554 14_554 ?
P2 Li4 Li7 168.2(6) 23_545 14_554 ?
Li6B Li4 Li7 98.7(4) . 14_554 ?
Li6B Li4 Li7 96.5(4) 4 14_554 ?
Li5 Li4 Li7 130.2(3) 23_545 14_554 ?
Li5 Li4 Li7 48.1(3) 24_554 14_554 ?
Li6A Li4 Li7 118.3(4) 23_545 14_554 ?
Li6A Li4 Li7 92.4(4) 24_554 14_554 ?
Li7 Li4 Li7 132.9(12) 16_545 14_554 ?
Li7 Li5 Li6B 128.1(6) . 15 ?
Li7 Li5 Li6B 131.3(7) . 22 ?
Li6B Li5 Li6B 74.3(8) 15 22 ?
Li7 Li5 Li6A 118.6(3) . 9 ?
Li6B Li5 Li6A 29.5(4) 15 9 ?
Li6B Li5 Li6A 99.6(6) 22 9 ?
Li7 Li5 P2 68.5(5) . . ?
Li6B Li5 P2 162.1(5) 15 . ?
Li6B Li5 P2 89.3(4) 22 . ?
Li6A Li5 P2 155.6(4) 9 . ?
Li7 Li5 Li6B 78.4(9) . . ?
Li6B Li5 Li6B 122.9(8) 15 . ?
Li6B Li5 Li6B 129.9(7) 22 . ?
Li6A Li5 Li6B 94.8(5) 9 . ?
P2 Li5 Li6B 62.7(4) . . ?
Li7 Li5 P1 86.5(9) . 15 ?
Li6B Li5 P1 64.3(4) 15 15 ?
Li6B Li5 P1 64.0(4) 22 15 ?
Li6A Li5 P1 88.9(3) 9 15 ?
P2 Li5 P1 115.3(3) . 15 ?
Li6B Li5 P1 164.3(5) . 15 ?
Li7 Li5 Li6A 102.4(9) . 23_545 ?
Li6B Li5 Li6A 96.1(5) 15 23_545 ?
Li6B Li5 Li6A 119.0(5) 22 23_545 ?
Li6A Li5 Li6A 70.4(4) 9 23_545 ?
P2 Li5 Li6A 85.4(3) . 23_545 ?
Li6B Li5 Li6A 28.2(4) . 23_545 ?
P1 Li5 Li6A 159.3(3) 15 23_545 ?
Li7 Li5 P2 161.7(10) . 22 ?
Li6B Li5 P2 62.6(4) 15 22 ?
Li6B Li5 P2 62.8(4) 22 22 ?
Li6A Li5 P2 61.9(3) 9 22 ?
P2 Li5 P2 103.67(17) . 22 ?
Li6B Li5 P2 83.4(4) . 22 ?
P1 Li5 P2 111.7(4) 15 22 ?
Li6A Li5 P2 59.8(2) 23_545 22 ?
Li7 Li5 P2 64.6(4) . 9 ?
Li6B Li5 P2 85.7(4) 15 9 ?
Li6B Li5 P2 159.8(5) 22 9 ?
Li6A Li5 P2 60.3(2) 9 9 ?
P2 Li5 P2 109.9(4) . 9 ?
Li6B Li5 P2 59.2(4) . 9 ?
P1 Li5 P2 110.47(16) 15 9 ?
Li6A Li5 P2 58.9(3) 23_545 9 ?
P2 Li5 P2 105.1(2) 22 9 ?
Li7 Li5 Li4 66.9(5) . 22 ?
Li6B Li5 Li4 117.8(5) 15 22 ?
Li6B Li5 Li4 64.5(4) 22 22 ?
Li6A Li5 Li4 145.3(4) 9 22 ?
P2 Li5 Li4 58.8(2) . 22 ?
Li6B Li5 Li4 119.3(5) . 22 ?
P1 Li5 Li4 56.55(15) 15 22 ?
Li6A Li5 Li4 144.2(3) 23_545 22 ?
P2 Li5 Li4 124.3(3) 22 22 ?
P2 Li5 Li4 130.5(3) 9 22 ?
Li7 Li5 Li4 65.0(5) . 14 ?
Li6B Li5 Li4 63.0(4) 15 14 ?
Li6B Li5 Li4 115.8(4) 22 14 ?
Li6A Li5 Li4 62.7(3) 9 14 ?
P2 Li5 Li4 132.9(3) . 14 ?
Li6B Li5 Li4 113.5(5) . 14 ?
P1 Li5 Li4 55.13(11) 15 14 ?
Li6A Li5 Li4 111.5(3) 23_545 14 ?
P2 Li5 Li4 123.0(3) 22 14 ?
P2 Li5 Li4 55.33(17) 9 14 ?
Li4 Li5 Li4 95.2(3) 22 14 ?
Li6B Li6A Li2 144.9(10) 23 . ?
Li6B Li6A Li1 126.8(9) 23 . ?
Li2 Li6A Li1 88.2(3) . . ?
Li6B Li6A Li5 72.5(9) 23 5 ?
Li2 Li6A Li5 91.8(4) . 5 ?
Li1 Li6A Li5 121.1(4) . 5 ?
Li6B Li6A P2 122.2(9) 23 4_565 ?
Li2 Li6A P2 69.7(3) . 4_565 ?
Li1 Li6A P2 61.5(2) . 4_565 ?
Li5 Li6A P2 161.4(4) 5 4_565 ?
Li6B Li6A Li5 74.0(7) 23 23 ?
Li2 Li6A Li5 88.3(4) . 23 ?
Li1 Li6A Li5 118.9(4) . 23 ?
Li5 Li6A Li5 120.0(3) 5 23 ?
P2 Li6A Li5 60.3(3) 4_565 23 ?
Li6B Li6A P2 76.0(8) 23 18 ?
Li2 Li6A P2 69.0(3) . 18 ?
Li1 Li6A P2 157.2(4) . 18 ?
Li5 Li6A P2 61.2(3) 5 18 ?
P2 Li6A P2 108.7(3) 4_565 18 ?
Li5 Li6A P2 63.2(2) 23 18 ?
Li6B Li6A P2 126.1(9) 23 . ?
Li2 Li6A P2 68.7(3) . . ?
Li1 Li6A P2 60.99(19) . . ?
Li5 Li6A P2 64.5(3) 5 . ?
P2 Li6A P2 107.8(3) 4_565 . ?
Li5 Li6A P2 157.0(4) 23 . ?
P2 Li6A P2 107.6(3) 18 . ?
Li6B Li6A Li4 76.8(7) 23 22 ?
Li2 Li6A Li4 126.2(4) . 22 ?
Li1 Li6A Li4 66.6(2) . 22 ?
Li5 Li6A Li4 66.7(3) 5 22 ?
P2 Li6A Li4 125.1(3) 4_565 22 ?
Li5 Li6A Li4 145.4(4) 23 22 ?
P2 Li6A Li4 126.2(4) 18 22 ?
P2 Li6A Li4 57.51(18) . 22 ?
Li6B Li6A Li6A 119.3(8) 23 18 ?
Li2 Li6A Li6A 35.27(13) . 18 ?
Li1 Li6A Li6A 105.3(3) . 18 ?
Li5 Li6A Li6A 107.7(4) 5 18 ?
P2 Li6A Li6A 56.2(2) 4_565 18 ?
Li5 Li6A Li6A 53.1(3) 23 18 ?
P2 Li6A Li6A 56.2(3) 18 18 ?
P2 Li6A Li6A 104.0(3) . 18 ?
Li4 Li6A Li6A 161.5(4) 22 18 ?
Li6B Li6A Li6A 120.9(11) 23 19_554 ?
Li2 Li6A Li6A 35.27(13) . 19_554 ?
Li1 Li6A Li6A 105.3(3) . 19_554 ?
Li5 Li6A Li6A 56.5(4) 5 19_554 ?
P2 Li6A Li6A 104.9(3) 4_565 19_554 ?
Li5 Li6A Li6A 105.9(4) 23 19_554 ?
P2 Li6A Li6A 55.3(3) 18 19_554 ?
P2 Li6A Li6A 55.9(2) . 19_554 ?
Li4 Li6A Li6A 104.9(4) 22 19_554 ?
Li6A Li6A Li6A 60.0(3) 18 19_554 ?
Li6B Li6A Li6A 178.6(11) 23 4_565 ?
Li2 Li6A Li6A 35.3(3) . 4_565 ?
Li1 Li6A Li6A 53.0(2) . 4_565 ?
Li5 Li6A Li6A 108.8(5) 5 4_565 ?
P2 Li6A Li6A 56.4(3) 4_565 4_565 ?
Li5 Li6A Li6A 104.8(5) 23 4_565 ?
P2 Li6A Li6A 104.21(19) 18 4_565 ?
P2 Li6A Li6A 55.3(3) . 4_565 ?
Li4 Li6A Li6A 104.1(3) 22 4_565 ?
Li6A Li6A Li6A 60.00(16) 18 4_565 ?
Li6A Li6A Li6A 60.00(16) 19_554 4_565 ?
Li6A Li6B Li3 145.6(13) 23_545 . ?
Li6A Li6B Li5 78.0(10) 23_545 16_545 ?
Li3 Li6B Li5 88.9(7) . 16_545 ?
Li6A Li6B Li5 126.0(10) 23_545 24_554 ?
Li3 Li6B Li5 88.3(8) . 24_554 ?
Li5 Li6B Li5 117.4(6) 16_545 24_554 ?
Li6A Li6B Li5 77.8(7) 23_545 . ?
Li3 Li6B Li5 84.0(8) . . ?
Li5 Li6B Li5 124.3(7) 16_545 . ?
Li5 Li6B Li5 117.5(7) 24_554 . ?
Li6A Li6B P2 76.3(9) 23_545 9 ?
Li3 Li6B P2 69.4(5) . 9 ?
Li5 Li6B P2 62.1(4) 16_545 9 ?
Li5 Li6B P2 157.6(7) 24_554 9 ?
Li5 Li6B P2 63.8(3) . 9 ?
Li6A Li6B P2 121.7(10) 23_545 . ?
Li3 Li6B P2 69.0(6) . . ?
Li5 Li6B P2 157.7(7) 16_545 . ?
Li5 Li6B P2 61.6(4) 24_554 . ?
Li5 Li6B P2 57.8(3) . . ?
P2 Li6B P2 109.7(5) 9 . ?
Li6A Li6B P1 125.6(10) 23_545 . ?
Li3 Li6B P1 70.6(7) . . ?
Li5 Li6B P1 60.2(3) 16_545 . ?
Li5 Li6B P1 60.0(3) 24_554 . ?
Li5 Li6B P1 154.4(7) . . ?
P2 Li6B P1 108.3(5) 9 . ?
P2 Li6B P1 107.8(6) . . ?
Li6A Li6B Li4 77.8(8) 23_545 . ?
Li3 Li6B Li4 126.3(8) . . ?
Li5 Li6B Li4 67.6(4) 16_545 . ?
Li5 Li6B Li4 64.7(4) 24_554 . ?
Li5 Li6B Li4 149.3(6) . . ?
P2 Li6B Li4 126.9(6) 9 . ?
P2 Li6B Li4 123.4(6) . . ?
P1 Li6B Li4 55.7(3) . . ?
Li6A Li6B Li2 20.8(6) 23_545 9 ?
Li3 Li6B Li2 124.8(8) . 9 ?
Li5 Li6B Li2 70.7(5) 16_545 9 ?
Li5 Li6B Li2 146.8(6) 24_554 9 ?
Li5 Li6B Li2 69.1(4) . 9 ?
P2 Li6B Li2 55.6(3) 9 9 ?
P2 Li6B Li2 123.6(4) . 9 ?
P1 Li6B Li2 128.6(6) . 9 ?
Li4 Li6B Li2 93.1(5) . 9 ?
Li6A Li6B Li6B 122.5(14) 23_545 9 ?
Li3 Li6B Li6B 35.8(4) . 9 ?
Li5 Li6B Li6B 53.1(6) 16_545 9 ?
Li5 Li6B Li6B 104.3(6) 24_554 9 ?
Li5 Li6B Li6B 104.2(4) . 9 ?
P2 Li6B Li6B 56.2(5) 9 9 ?
P2 Li6B Li6B 104.7(5) . 9 ?
P1 Li6B Li6B 56.3(3) . 9 ?
Li4 Li6B Li6B 104.6(3) . 9 ?
Li2 Li6B Li6B 105.2(8) 9 9 ?
Li6A Li6B Li6B 177.3(14) 23_545 5 ?
Li3 Li6B Li6B 35.8(4) . 5 ?
Li5 Li6B Li6B 104.7(5) 16_545 5 ?
Li5 Li6B Li6B 52.6(6) 24_554 5 ?
Li5 Li6B Li6B 100.7(5) . 5 ?
P2 Li6B Li6B 105.1(5) 9 5 ?
P2 Li6B Li6B 55.7(6) . 5 ?
P1 Li6B Li6B 56.3(3) . 5 ?
Li4 Li6B Li6B 102.8(4) . 5 ?
Li2 Li6B Li6B 160.5(6) 9 5 ?
Li6B Li6B Li6B 60.0 9 5 ?
Li3 Li7 Li5 87.0(9) . 9 ?
Li3 Li7 Li5 87.0(9) . 5 ?
Li5 Li7 Li5 119.73(16) 9 5 ?
Li3 Li7 Li5 87.0(9) . . ?
Li5 Li7 Li5 119.73(16) 9 . ?
Li5 Li7 Li5 119.73(16) 5 . ?
Li3 Li7 P2 65.1(7) . 9 ?
Li5 Li7 P2 58.7(3) 9 9 ?
Li5 Li7 P2 151.9(15) 5 9 ?
Li5 Li7 P2 64.6(3) . 9 ?
Li3 Li7 P2 65.1(7) . 5 ?
Li5 Li7 P2 64.6(3) 9 5 ?
Li5 Li7 P2 58.7(3) 5 5 ?
Li5 Li7 P2 151.9(15) . 5 ?
P2 Li7 P2 103.6(8) 9 5 ?
Li3 Li7 P2 65.1(7) . . ?
Li5 Li7 P2 151.9(15) 9 . ?
Li5 Li7 P2 64.6(3) 5 . ?
Li5 Li7 P2 58.7(3) . . ?
P2 Li7 P2 103.6(8) 9 . ?
P2 Li7 P2 103.6(8) 5 . ?
Li3 Li7 Li4 121.2(6) . 22 ?
Li5 Li7 Li4 151.8(15) 9 22 ?
Li5 Li7 Li4 67.8(3) 5 22 ?
Li5 Li7 Li4 65.0(4) . 22 ?
P2 Li7 Li4 128.69(15) 9 22 ?
P2 Li7 Li4 125.90(15) 5 22 ?
P2 Li7 Li4 56.07(17) . 22 ?
Li3 Li7 Li4 121.2(6) . 14 ?
Li5 Li7 Li4 65.0(4) 9 14 ?
Li5 Li7 Li4 151.8(15) 5 14 ?
Li5 Li7 Li4 67.8(3) . 14 ?
P2 Li7 Li4 56.07(17) 9 14 ?
P2 Li7 Li4 128.69(15) 5 14 ?
P2 Li7 Li4 125.90(15) . 14 ?
Li4 Li7 Li4 95.6(8) 22 14 ?
Li3 Li7 Li4 121.2(6) . 18 ?
Li5 Li7 Li4 67.8(3) 9 18 ?
Li5 Li7 Li4 65.0(4) 5 18 ?
Li5 Li7 Li4 151.8(15) . 18 ?
P2 Li7 Li4 125.90(15) 9 18 ?
P2 Li7 Li4 56.07(17) 5 18 ?
P2 Li7 Li4 128.69(15) . 18 ?
Li4 Li7 Li4 95.6(8) 22 18 ?
Li4 Li7 Li4 95.6(8) 14 18 ?
Li3 Li7 Li6B 33.3(4) . 9 ?
Li5 Li7 Li6B 53.8(6) 9 9 ?
Li5 Li7 Li6B 101.5(10) 5 9 ?
Li5 Li7 Li6B 105.1(10) . 9 ?
P2 Li7 Li6B 53.3(6) 9 9 ?
P2 Li7 Li6B 52.9(6) 5 9 ?
P2 Li7 Li6B 98.4(10) . 9 ?
Li4 Li7 Li6B 154.4(10) 22 9 ?
Li4 Li7 Li6B 102.3(4) 14 9 ?
Li4 Li7 Li6B 100.6(4) 18 9 ?
Li3 Li7 Li6B 33.3(4) . 5 ?
Li5 Li7 Li6B 105.1(10) 9 5 ?
Li5 Li7 Li6B 53.8(6) 5 5 ?
Li5 Li7 Li6B 101.5(10) . 5 ?
P2 Li7 Li6B 98.4(10) 9 5 ?
P2 Li7 Li6B 53.3(6) 5 5 ?
P2 Li7 Li6B 52.9(6) . 5 ?
Li4 Li7 Li6B 100.6(4) 22 5 ?
Li4 Li7 Li6B 154.4(10) 14 5 ?
Li4 Li7 Li6B 102.3(4) 18 5 ?
Li6B Li7 Li6B 56.7(7) 9 5 ?

loop_
_geom_bond_atom_site_label_1
_geom_bond_atom_site_label_2
_geom_bond_distance
_geom_bond_site_symmetry_2
_geom_bond_publ_flag
Ga1 P1 2.4416(12) 4 ?
Ga1 P1 2.4416(12) 3 ?
Ga1 P1 2.4416(12) 2 ?
Ga1 P1 2.4417(12) . ?
Ga1 Li4 3.017(8) 10 ?
Ga1 Li4 3.017(8) 9 ?
Ga1 Li4 3.017(8) 2 ?
Ga1 Li4 3.017(8) 5 ?
Ga1 Li4 3.017(8) 6 ?
Ga1 Li4 3.017(8) . ?
Ga1 Li7 3.23(3) 13_444 ?
Ga1 Li7 3.23(3) 16_545 ?
Ga2 P2 2.4590(5) . ?
Ga2 P2 2.4591(5) 24_554 ?
Ga2 P2 2.4591(5) 22 ?
Ga2 P2 2.4591(5) 3_655 ?
Ga2 Li1 2.96560(15) 21_544 ?
Ga2 Li1 2.96560(15) . ?
Ga2 Li6A 2.971(9) 2_665 ?
Ga2 Li6A 2.971(9) 21_544 ?
Ga2 Li6A 2.971(9) 23_545 ?
Ga2 Li6A 2.971(9) 4_565 ?
Ga2 Li6B 2.979(15) 22 ?
Ga2 Li6B 2.979(15) 24_554 ?
P1 Li5 2.540(7) 20_455 ?
P1 Li5 2.540(7) 24_554 ?
P1 Li5 2.540(7) 16_545 ?
P1 Li4 2.561(5) 9 ?
P1 Li4 2.561(5) 5 ?
P1 Li4 2.561(5) . ?
P1 Li6B 2.636(12) 9 ?
P1 Li6B 2.636(12) 5 ?
P1 Li6B 2.636(12) . ?
P1 Li3 2.65(2) . ?
P2 Li5 2.495(7) . ?
P2 Li1 2.5621(5) . ?
P2 Li2 2.5775(5) . ?
P2 Li6A 2.579(9) 4_565 ?
P2 Li5 2.590(8) 24_554 ?
P2 Li3 2.593(6) . ?
P2 Li6B 2.603(16) 5 ?
P2 Li6A 2.607(8) 19_554 ?
P2 Li6A 2.616(9) . ?
P2 Li6B 2.619(16) . ?
P2 Li4 2.634(5) 22 ?
Li1 Li6A 2.423(8) 4_565 ?
Li1 Li6A 2.423(8) 2_665 ?
Li1 Li6A 2.423(8) 3_655 ?
Li1 Li6A 2.423(8) . ?
Li1 P2 2.5621(5) 2_665 ?
Li1 P2 2.5621(5) 4_565 ?
Li1 P2 2.5621(5) 3_655 ?
Li1 Li4 2.915(8) 22 ?
Li1 Li4 2.915(8) 21_554 ?
Li1 Li2 2.96560(14) 2_665 ?
Li2 Li6A 1.786(9) 19_554 ?
Li2 Li6A 1.786(9) 18 ?
Li2 Li6A 1.786(9) 4_565 ?
Li2 Li6A 1.786(9) . ?
Li2 P2 2.5775(5) 19_554 ?
Li2 P2 2.5775(5) 4_565 ?
Li2 P2 2.5775(5) 18 ?
Li2 Li6B 2.896(16) 23 ?
Li2 Li6B 2.896(16) 24_554 ?
Li2 Li6B 2.896(16) 6_565 ?
Li2 Li6B 2.896(16) 5 ?
Li3 Li6B 1.802(16) 5 ?
Li3 Li6B 1.802(16) 9 ?
Li3 Li6B 1.802(16) . ?
Li3 Li7 1.95(4) . ?
Li3 P2 2.593(6) 9 ?
Li3 P2 2.593(6) 5 ?
Li3 Li6A 2.917(9) 23_545 ?
Li3 Li6A 2.917(9) 19_554 ?
Li3 Li6A 2.917(9) 15_455 ?
Li3 Li5 2.96(2) 5 ?
Li4 P1 2.561(5) 4 ?
Li4 P2 2.634(5) 24_554 ?
Li4 P2 2.634(5) 23_545 ?
Li4 Li6B 2.833(14) . ?
Li4 Li6B 2.833(14) 4 ?
Li4 Li5 2.837(7) 23_545 ?
Li4 Li5 2.837(7) 24_554 ?
Li4 Li6A 2.845(10) 23_545 ?
Li4 Li6A 2.845(10) 24_554 ?
Li4 Li7 2.879(18) 16_545 ?
Li4 Li7 2.879(18) 14_554 ?
Li5 Li7 2.328(10) . ?
Li5 Li6B 2.412(18) 15 ?
Li5 Li6B 2.429(19) 22 ?
Li5 Li6A 2.474(12) 9 ?
Li5 Li6B 2.539(15) . ?
Li5 P1 2.540(7) 15 ?
Li5 Li6A 2.581(11) 23_545 ?
Li5 P2 2.590(8) 22 ?
Li5 P2 2.718(8) 9 ?
Li5 Li4 2.837(7) 22 ?
Li5 Li4 2.940(5) 14 ?
Li6A Li6B 1.246(18) 23 ?
Li6A Li5 2.474(12) 5 ?
Li6A P2 2.579(9) 4_565 ?
Li6A Li5 2.581(11) 23 ?
Li6A P2 2.607(8) 18 ?
Li6A Li4 2.845(10) 22 ?
Li6A Li6A 2.917(15) 18 ?
Li6A Li6A 2.917(15) 19_554 ?
Li6A Li6A 2.917(17) 4_565 ?
Li6B Li6A 1.246(18) 23_545 ?
Li6B Li5 2.412(18) 16_545 ?
Li6B Li5 2.429(19) 24_554 ?
Li6B P2 2.603(16) 9 ?
Li6B Li2 2.896(16) 9 ?
Li6B Li6B 2.92(2) 9 ?
Li6B Li6B 2.92(2) 5 ?
Li7 Li5 2.328(10) 9 ?
Li7 Li5 2.328(10) 5 ?
Li7 P2 2.718(14) 9 ?
Li7 P2 2.718(14) 5 ?
Li7 Li4 2.879(18) 22 ?
Li7 Li4 2.879(18) 14 ?
Li7 Li4 2.879(18) 18 ?
Li7 Li6B 3.08(3) 9 ?
Li7 Li6B 3.08(3) 5 ?
